data_4002707
loop_
_publ_author_name
'Lin, Hua'
'Chen, Ling'
'Yu, Ju-Song'
'Chen, Hong'
'Wu, Li-Ming'

_publ_section_title
;
 Infrared SHG Materials CsM3Se6 (M = Ga/Sn, In/Sn): Phase Matchability
 Controlled by Dipole Moment of the Asymmetric Building Unit
;
_journal_issue 2
_journal_name_full 'Chemistry of Materials'
_journal_page_first 499
_journal_paper_doi 10.1021/acs.chemmater.6b05026
_journal_volume 29
_journal_year 2017
_chemical_formula_moiety 'Cs In Se6 Sn2'
_chemical_formula_sum 'Cs In Se6 Sn2'
_chemical_formula_weight 958.87
_chemical_name_systematic
; 
 ? 
;
_space_group_IT_number 146
_symmetry_cell_setting trigonal
_symmetry_space_group_name_Hall 'R 3'
_symmetry_space_group_name_H-M 'R 3 :H'
_atom_sites_solution_primary direct
_atom_sites_solution_secondary difmap
_audit_creation_method SHELXL-97
_cell_angle_alpha 90.00
_cell_angle_beta 90.00
_cell_angle_gamma 120.00
_cell_formula_units_Z 3
_cell_length_a 10.6520(5)
_cell_length_b 10.6520(5)
_cell_length_c 9.6882(8)
_cell_measurement_reflns_used 972
_cell_measurement_temperature 293(2)
_cell_measurement_theta_max 27.3969
_cell_measurement_theta_min 3.0492
_cell_volume 952.00(10)
_computing_cell_refinement 'CrystalClear (Rigaku Inc., 2007)'
_computing_data_collection 'CrystalClear (Rigaku Inc., 2007)'
_computing_data_reduction 'CrystalClear (Rigaku Inc., 2007)'
_computing_molecular_graphics 'Bruker SHELXTL'
_computing_publication_material 'Bruker SHELXTL'
_computing_structure_refinement 'SHELXL-97 (Sheldrick, 1997)'
_computing_structure_solution 'SHELXS-97 (Sheldrick, 1990)'
_diffrn_ambient_temperature 293(2)
_diffrn_detector_area_resol_mean 14.6306
_diffrn_measured_fraction_theta_full 0.998
_diffrn_measured_fraction_theta_max 0.998
_diffrn_measurement_device_type Mercury70
_diffrn_measurement_method CCD_Profile_fitting
_diffrn_radiation_monochromator graphite
_diffrn_radiation_source 'fine-focus sealed tube'
_diffrn_radiation_type MoK\a
_diffrn_radiation_wavelength 0.71073
_diffrn_reflns_av_R_equivalents 0.0275
_diffrn_reflns_av_sigmaI/netI 0.0389
_diffrn_reflns_limit_h_max 13
_diffrn_reflns_limit_h_min -13
_diffrn_reflns_limit_k_max 13
_diffrn_reflns_limit_k_min -13
_diffrn_reflns_limit_l_max 9
_diffrn_reflns_limit_l_min -12
_diffrn_reflns_number 2061
_diffrn_reflns_theta_full 27.39
_diffrn_reflns_theta_max 27.39
_diffrn_reflns_theta_min 3.05
_exptl_absorpt_coefficient_mu 25.680
_exptl_absorpt_correction_T_max 1.0000
_exptl_absorpt_correction_T_min 0.6447
_exptl_absorpt_correction_type multi-scan
_exptl_crystal_colour Red
_exptl_crystal_density_diffrn 5.018
_exptl_crystal_density_method 'not measured'
_exptl_crystal_description Prism
_exptl_crystal_F_000 1224
_exptl_crystal_size_max 0.2000
_exptl_crystal_size_mid 0.1500
_exptl_crystal_size_min 0.1000
_refine_diff_density_max 0.894
_refine_diff_density_min -0.490
_refine_diff_density_rms 0.155
_refine_ls_abs_structure_details 'Flack H D (1983), Acta Cryst. A39, 876-881'
_refine_ls_abs_structure_Flack -0.001(17)
_refine_ls_extinction_coef 0.00774(12)
_refine_ls_extinction_expression Fc^*^=kFc[1+0.001xFc^2^\l^3^/sin(2\q)]^-1/4^
_refine_ls_extinction_method SHELXL
_refine_ls_goodness_of_fit_ref 1.013
_refine_ls_matrix_type full
_refine_ls_number_parameters 33
_refine_ls_number_reflns 826
_refine_ls_number_restraints 1
_refine_ls_restrained_S_all 1.012
_refine_ls_R_factor_all 0.0193
_refine_ls_R_factor_gt 0.0184
_refine_ls_shift/su_max 0.000
_refine_ls_shift/su_mean 0.000
_refine_ls_structure_factor_coef Fsqd
_refine_ls_weighting_details 'calc w=1/[\s^2^(Fo^2^)+(0.0058P)^2^+0.0000P] where P=(Fo^2^+2Fc^2^)/3'
_refine_ls_weighting_scheme calc
_refine_ls_wR_factor_gt 0.0335
_refine_ls_wR_factor_ref 0.0336
_reflns_number_gt 781
_reflns_number_total 826
_reflns_threshold_expression >2sigma(I)
_cod_data_source_file cm6b05026_si_002.cif
_cod_data_source_block CsInSn2Se6
_cod_depositor_comments
;
The following automatic conversions were performed:

'_exptl_absorpt_correction_type' value 'Multi-scan' changed to
'multi-scan' according to
/usr/data/users/saulius/crontab/automatic-downloads/current/ACS/lib/dictionaries/cif_core.dic
dictionary named 'cif_core.dic' version 2.4.2 from 2011-04-26.

Automatic conversion script
Id: cif_fix_values 4268 2015-11-12 08:31:59Z antanas 
;
_cod_original_sg_symbol_H-M R3
_cod_database_code 4002707

loop_
_symmetry_equiv_pos_as_xyz
'x, y, z'
'-y, x-y, z'
'-x+y, -x, z'
'x+2/3, y+1/3, z+1/3'
'-y+2/3, x-y+1/3, z+1/3'
'-x+y+2/3, -x+1/3, z+1/3'
'x+1/3, y+2/3, z+2/3'
'-y+1/3, x-y+2/3, z+2/3'
'-x+y+1/3, -x+2/3, z+2/3'

loop_
_atom_site_label
_atom_site_type_symbol
_atom_site_fract_x
_atom_site_fract_y
_atom_site_fract_z
_atom_site_U_iso_or_equiv
_atom_site_adp_type
_atom_site_occupancy
_atom_site_symmetry_multiplicity
_atom_site_calc_flag
_atom_site_refinement_flags
Cs Cs 0.0000 0.0000 0.00001(8) 0.02920(19) Uani 1 3 d S
In In 0.04469(4) 0.23319(5) 0.42145(6) 0.01438(12) Uani 0.33 1 d P
Sn Sn 0.04469(4) 0.23319(5) 0.42145(6) 0.01438(12) Uani 0.67 1 d P
Se1 Se 0.24614(7) 0.19887(7) 0.32135(8) 0.01954(17) Uani 1 1 d .
Se2 Se 0.41766(8) 0.14757(7) 0.01718(7) 0.01924(17) Uani 1 1 d .

loop_
_atom_site_aniso_label
_atom_site_aniso_U_11
_atom_site_aniso_U_22
_atom_site_aniso_U_33
_atom_site_aniso_U_23
_atom_site_aniso_U_13
_atom_site_aniso_U_12
Cs 0.0299(3) 0.0299(3) 0.0278(4) 0.000 0.000 0.01494(14)
In 0.0171(3) 0.0146(2) 0.0123(2) -0.0002(2) 0.0011(2) 0.0085(2)
Sn 0.0171(3) 0.0146(2) 0.0123(2) -0.0002(2) 0.0011(2) 0.0085(2)
Se1 0.0184(3) 0.0174(4) 0.0242(4) 0.0046(3) 0.0071(3) 0.0100(3)
Se2 0.0319(4) 0.0152(3) 0.0121(4) -0.0008(2) -0.0004(3) 0.0129(3)

loop_
_atom_type_symbol
_atom_type_description
_atom_type_scat_dispersion_real
_atom_type_scat_dispersion_imag
_atom_type_scat_source
Se Se -0.0929 2.2259 'International Tables Vol C Tables 4.2.6.8 and 6.1.1.4'
In In -0.7276 1.3100 'International Tables Vol C Tables 4.2.6.8 and 6.1.1.4'
Cs Cs -0.3680 2.1192 'International Tables Vol C Tables 4.2.6.8 and 6.1.1.4'
Sn Sn -0.6537 1.4246 'International Tables Vol C Tables 4.2.6.8 and 6.1.1.4'

loop_
_geom_angle_atom_site_label_1
_geom_angle_atom_site_label_2
_geom_angle_atom_site_label_3
_geom_angle
_geom_angle_site_symmetry_1
_geom_angle_site_symmetry_3
Se2 Cs Se2 64.35(2) 9_554 7_444
Se2 Cs Se2 64.34(2) 9_554 8_544
Se2 Cs Se2 64.34(2) 7_444 8_544
Se2 Cs Se2 126.02(3) 9_554 3
Se2 Cs Se2 61.801(14) 7_444 3
Se2 Cs Se2 89.144(18) 8_544 3
Se2 Cs Se2 89.144(18) 9_554 .
Se2 Cs Se2 126.02(3) 7_444 .
Se2 Cs Se2 61.801(14) 8_544 .
Se2 Cs Se2 119.821(2) 3 .
Se2 Cs Se2 61.802(14) 9_554 2
Se2 Cs Se2 89.145(18) 7_444 2
Se2 Cs Se2 126.02(3) 8_544 2
Se2 Cs Se2 119.821(2) 3 2
Se2 Cs Se2 119.821(2) . 2
Se2 Cs Se1 114.502(15) 9_554 .
Se2 Cs Se1 177.712(14) 7_444 .
Se2 Cs Se1 117.193(14) 8_544 .
Se2 Cs Se1 119.45(2) 3 .
Se2 Cs Se1 55.421(15) . .
Se2 Cs Se1 88.568(16) 2 .
Se2 Cs Se1 117.193(14) 9_554 2
Se2 Cs Se1 114.503(15) 7_444 2
Se2 Cs Se1 177.711(14) 8_544 2
Se2 Cs Se1 88.568(16) 3 2
Se2 Cs Se1 119.45(2) . 2
Se2 Cs Se1 55.421(15) 2 2
Se1 Cs Se1 64.026(19) . 2
Se2 Cs Se1 177.711(14) 9_554 3
Se2 Cs Se1 117.193(14) 7_444 3
Se2 Cs Se1 114.502(15) 8_544 3
Se2 Cs Se1 55.421(15) 3 3
Se2 Cs Se1 88.568(16) . 3
Se2 Cs Se1 119.45(2) 2 3
Se1 Cs Se1 64.026(19) . 3
Se1 Cs Se1 64.026(19) 2 3
Se2 Cs Se1 90.140(17) 9_554 7_444
Se2 Cs Se1 55.413(16) 7_444 7_444
Se2 Cs Se1 119.73(2) 8_544 7_444
Se2 Cs Se1 62.265(14) 3 7_444
Se2 Cs Se1 177.727(17) . 7_444
Se2 Cs Se1 57.988(14) 2 7_444
Se1 Cs Se1 123.08(3) . 7_444
Se1 Cs Se1 59.090(14) 2 7_444
Se1 Cs Se1 92.145(18) 3 7_444
Se2 Cs Se1 55.413(16) 9_554 9_554
Se2 Cs Se1 119.73(2) 7_444 9_554
Se2 Cs Se1 90.139(17) 8_544 9_554
Se2 Cs Se1 177.726(17) 3 9_554
Se2 Cs Se1 57.987(14) . 9_554
Se2 Cs Se1 62.267(14) 2 9_554
Se1 Cs Se1 59.090(14) . 9_554
Se1 Cs Se1 92.145(18) 2 9_554
Se1 Cs Se1 123.08(3) 3 9_554
Se1 Cs Se1 119.916(2) 7_444 9_554
Se2 Cs Se1 119.73(2) 9_554 8_544
Se2 Cs Se1 90.139(17) 7_444 8_544
Se2 Cs Se1 55.412(16) 8_544 8_544
Se2 Cs Se1 57.988(14) 3 8_544
Se2 Cs Se1 62.266(14) . 8_544
Se2 Cs Se1 177.726(17) 2 8_544
Se1 Cs Se1 92.145(18) . 8_544
Se1 Cs Se1 123.08(3) 2 8_544
Se1 Cs Se1 59.090(14) 3 8_544
Se1 Cs Se1 119.914(2) 7_444 8_544
Se1 Cs Se1 119.914(2) 9_554 8_544
Se1 In Se1 110.41(4) 2 .
Se1 In Se2 116.58(3) 2 9
Se1 In Se2 110.29(3) . 9
Se1 In Se2 106.26(3) 2 4_455
Se1 In Se2 109.34(3) . 4_455
Se2 In Se2 103.49(3) 9 4_455
Sn Se1 In 0.0 3 3
Sn Se1 In 102.17(3) 3 .
In Se1 In 102.17(3) 3 .
Sn Se1 Cs 89.80(2) 3 .
In Se1 Cs 89.80(2) 3 .
In Se1 Cs 89.78(2) . .
Sn Se1 Cs 90.585(18) 3 4
In Se1 Cs 90.585(18) 3 4
In Se1 Cs 145.03(3) . 4
Cs Se1 Cs 123.08(3) . 4
Sn Se2 In 0.00(2) 5_554 5_554
Sn Se2 Sn 103.58(3) 5_554 7_544
In Se2 Sn 103.58(3) 5_554 7_544
Sn Se2 In 103.58(3) 5_554 7_544
In Se2 In 103.58(3) 5_554 7_544
Sn Se2 In 0.00(3) 7_544 7_544
Sn Se2 Cs 139.48(3) 5_554 4
In Se2 Cs 139.48(3) 5_554 4
Sn Se2 Cs 91.85(2) 7_544 4
In Se2 Cs 91.85(2) 7_544 4
Sn Se2 Cs 91.22(2) 5_554 .
In Se2 Cs 91.22(2) 5_554 .
Sn Se2 Cs 91.67(2) 7_544 .
In Se2 Cs 91.67(2) 7_544 .
Cs Se2 Cs 126.02(3) 4 .

loop_
_geom_bond_atom_site_label_1
_geom_bond_atom_site_label_2
_geom_bond_distance
_geom_bond_site_symmetry_2
Cs Se2 3.8839(10) 9_554
Cs Se2 3.8839(10) 7_444
Cs Se2 3.8839(10) 8_544
Cs Se2 3.9113(7) 3
Cs Se2 3.9113(7) .
Cs Se2 3.9113(7) 2
Cs Se1 3.9370(10) .
Cs Se1 3.9370(10) 2
Cs Se1 3.9370(10) 3
Cs Se1 3.9642(7) 7_444
Cs Se1 3.9642(7) 9_554
Cs Se1 3.9642(7) 8_544
In Se1 2.5408(7) 2
In Se1 2.5423(8) .
In Se2 2.5489(10) 9
In Se2 2.5493(8) 4_455
Se1 Sn 2.5408(7) 3
Se1 In 2.5408(7) 3
Se1 Cs 3.9642(7) 4
Se2 Sn 2.5489(10) 5_554
Se2 In 2.5489(10) 5_554
Se2 Sn 2.5493(8) 7_544
Se2 In 2.5493(8) 7_544
Se2 Cs 3.8839(10) 4
